data_7713886
loop_
_publ_author_name
'Brouillet, Etienne Volcan'
'Brown, Scott'
'Kennedy, Alan'
'Rae, Annabel'
'Walton, Heather'
'Robertson, Stuart Duncan'

_publ_section_title
;
 Atom economic access to cationic magnesium complexes
;
_journal_name_full 'Dalton Transactions'
_journal_paper_doi 10.1039/D3DT02669H
_journal_year 2023
_chemical_formula_sum 'C72 H88 Al2 Mg O6'
_chemical_formula_weight 1127.69
_chemical_properties_physical Air-sensitive,Moisture-sensitive,Oxygen-sensitive
_space_group_crystal_system monoclinic
_space_group_IT_number 14
_space_group_name_Hall '-P 2ybc'
_space_group_name_H-M_alt 'P 1 21/c 1'
_atom_sites_solution_hydrogens geom
_audit_creation_method SHELXL-2018/3
_audit_update_record
;
2021-03-26 deposited with the CCDC.	2023-09-01 downloaded from the CCDC.
;
_cell_angle_alpha 90
_cell_angle_beta 91.115(2)
_cell_angle_gamma 90
_cell_formula_units_Z 4
_cell_length_a 18.7709(5)
_cell_length_b 13.0019(3)
_cell_length_c 25.8666(7)
_cell_measurement_reflns_used 8994
_cell_measurement_temperature 123(2)
_cell_measurement_theta_max 71.2260
_cell_measurement_theta_min 3.7960
_cell_volume 6311.7(3)
_computing_cell_refinement CrysalisPro
_computing_data_collection CrysalisPro
_computing_data_reduction CrysalisPro
_computing_publication_material 'SHELXL in WINGX'
_computing_structure_refinement 'SHELXL-2018/3 (Sheldrick, 2018)'
_computing_structure_solution SIR92
_diffrn_ambient_temperature 123(2)
_diffrn_measured_fraction_theta_full 0.997
_diffrn_measured_fraction_theta_max 0.979
_diffrn_measurement_device_type 'Oxford Diffraction Gemini S'
_diffrn_measurement_method 'omega scans'
_diffrn_radiation_type CuK\a
_diffrn_radiation_wavelength 1.54184
_diffrn_reflns_av_R_equivalents 0.0473
_diffrn_reflns_av_unetI/netI 0.0568
_diffrn_reflns_Laue_measured_fraction_full 0.997
_diffrn_reflns_Laue_measured_fraction_max 0.979
_diffrn_reflns_limit_h_max 23
_diffrn_reflns_limit_h_min -23
_diffrn_reflns_limit_k_max 15
_diffrn_reflns_limit_k_min -12
_diffrn_reflns_limit_l_max 28
_diffrn_reflns_limit_l_min -31
_diffrn_reflns_number 35631
_diffrn_reflns_point_group_measured_fraction_full 0.997
_diffrn_reflns_point_group_measured_fraction_max 0.979
_diffrn_reflns_theta_full 70.000
_diffrn_reflns_theta_max 73.397
_diffrn_reflns_theta_min 3.805
_diffrn_source 'sealed tube'
_exptl_absorpt_coefficient_mu 0.913
_exptl_absorpt_correction_T_max 1.00000
_exptl_absorpt_correction_T_min 0.85806
_exptl_absorpt_correction_type multi-scan
_exptl_absorpt_process_details
;
CrysAlisPro, Agilent Technologies,
Version 1.171.37.35 (release 13-08-2014 CrysAlis171 .NET)
(compiled Aug 13 2014,18:06:01)
Empirical absorption correction using spherical harmonics,
 implemented in SCALE3 ABSPACK scaling algorithm.
;
_exptl_crystal_colour colourless
_exptl_crystal_density_diffrn 1.187
_exptl_crystal_description fragment
_exptl_crystal_F_000 2424
_exptl_crystal_size_max 0.40
_exptl_crystal_size_mid 0.3
_exptl_crystal_size_min 0.25
_refine_diff_density_max 0.310
_refine_diff_density_min -0.300
_refine_diff_density_rms 0.044
_refine_ls_extinction_method none
_refine_ls_goodness_of_fit_ref 1.007
_refine_ls_hydrogen_treatment constr
_refine_ls_matrix_type full
_refine_ls_number_parameters 734
_refine_ls_number_reflns 12426
_refine_ls_number_restraints 0
_refine_ls_restrained_S_all 1.007
_refine_ls_R_factor_all 0.0904
_refine_ls_R_factor_gt 0.0524
_refine_ls_shift/su_max 0.001
_refine_ls_shift/su_mean 0.000
_refine_ls_structure_factor_coef Fsqd
_refine_ls_weighting_details 'w=1/[\s^2^(Fo^2^)+(0.0509P)^2^+2.4342P] where P=(Fo^2^+2Fc^2^)/3'
_refine_ls_weighting_scheme calc
_refine_ls_wR_factor_gt 0.1134
_refine_ls_wR_factor_ref 0.1328
_reflns_Friedel_coverage 0.000
_reflns_number_gt 8267
_reflns_number_total 12426
_reflns_threshold_expression 'I > 2\s(I)'
_cod_data_source_file d3dt02669h2.cif
_cod_data_source_block evb196
_cod_original_sg_symbol_H-M 'P 21/c'
_cod_database_code 7713886
_shelx_shelxl_version_number 2018/3
_shelx_space_group_comment
;
The symmetry employed for this shelxl refinement is uniquely defined
by the following loop, which should always be used as a source of
symmetry information in preference to the above space-group names.
They are only intended as comments.
;

loop_
_space_group_symop_operation_xyz
'x, y, z'
'-x, y+1/2, -z+1/2'
'-x, -y, -z'
'x, -y-1/2, z-1/2'

loop_
_atom_site_label
_atom_site_type_symbol
_atom_site_fract_x
_atom_site_fract_y
_atom_site_fract_z
_atom_site_U_iso_or_equiv
_atom_site_adp_type
_atom_site_occupancy
_atom_site_site_symmetry_order
_atom_site_calc_flag
_atom_site_refinement_flags_posn
_atom_site_refinement_flags_adp
_atom_site_refinement_flags_occupancy
_atom_site_disorder_assembly
_atom_site_disorder_group
Al1 Al 0.39881(4) 0.74269(5) 0.88584(3) 0.03359(17) Uani 1 1 d . . . . .
Al2 Al 0.89995(4) 0.85077(6) 0.85013(3) 0.03915(19) Uani 1 1 d . . . . .
Mg1 Mg 0.75197(4) 0.73781(6) 0.59488(3) 0.02788(17) Uani 1 1 d . . . . .
O1 O 0.75600(8) 0.60697(12) 0.54866(6) 0.0318(4) Uani 1 1 d . . . . .
O2 O 0.83890(8) 0.80305(12) 0.55519(6) 0.0347(4) Uani 1 1 d . . . . .
O3 O 0.82388(8) 0.67197(11) 0.64733(6) 0.0301(3) Uani 1 1 d . . . . .
O4 O 0.74595(8) 0.87096(12) 0.64099(6) 0.0321(4) Uani 1 1 d . . . . .
O5 O 0.66769(8) 0.67421(12) 0.63594(6) 0.0303(3) Uani 1 1 d . . . . .
O6 O 0.68004(8) 0.80267(12) 0.54096(6) 0.0326(4) Uani 1 1 d . . . . .
C1 C 0.47897(12) 0.84517(18) 0.88990(9) 0.0355(5) Uani 1 1 d . . . . .
C2 C 0.48167(13) 0.92659(19) 0.92511(10) 0.0387(6) Uani 1 1 d . . . . .
H2 H 0.444867 0.931969 0.949662 0.046 Uiso 1 1 calc R U . . .
C3 C 0.53539(15) 1.0001(2) 0.92608(11) 0.0476(7) Uani 1 1 d . . . . .
H3 H 0.534955 1.054109 0.950830 0.057 Uiso 1 1 calc R U . . .
C4 C 0.58903(15) 0.9941(2) 0.89100(12) 0.0541(8) Uani 1 1 d . . . . .
H4 H 0.625894 1.044136 0.891159 0.065 Uiso 1 1 calc R U . . .
C5 C 0.58924(14) 0.9151(2) 0.85551(12) 0.0549(8) Uani 1 1 d . . . . .
H5 H 0.626456 0.910287 0.831258 0.066 Uiso 1 1 calc R U . . .
C6 C 0.53503(14) 0.8424(2) 0.85521(10) 0.0442(6) Uani 1 1 d . . . . .
H6 H 0.536114 0.788621 0.830381 0.053 Uiso 1 1 calc R U . . .
C7 C 0.43819(12) 0.61522(18) 0.85278(9) 0.0340(5) Uani 1 1 d . . . . .
C8 C 0.47851(13) 0.5460(2) 0.88267(11) 0.0430(6) Uani 1 1 d . . . . .
H8 H 0.482683 0.557435 0.918876 0.052 Uiso 1 1 calc R U . . .
C9 C 0.51251(15) 0.4618(2) 0.86195(14) 0.0569(8) Uani 1 1 d . . . . .
H9 H 0.540010 0.417501 0.883678 0.068 Uiso 1 1 calc R U . . .
C10 C 0.50648(16) 0.4421(2) 0.80964(15) 0.0605(9) Uani 1 1 d . . . . .
H10 H 0.529615 0.384171 0.795159 0.073 Uiso 1 1 calc R U . . .
C11 C 0.46682(15) 0.5068(2) 0.77873(12) 0.0529(8) Uani 1 1 d . . . . .
H11 H 0.462128 0.493597 0.742707 0.064 Uiso 1 1 calc R U . . .
C12 C 0.43356(14) 0.5916(2) 0.80000(10) 0.0419(6) Uani 1 1 d . . . . .
H12 H 0.406462 0.635512 0.777833 0.050 Uiso 1 1 calc R U . . .
C13 C 0.31986(13) 0.79729(18) 0.84026(10) 0.0373(6) Uani 1 1 d . . . . .
C14 C 0.33624(15) 0.8244(2) 0.78956(11) 0.0482(7) Uani 1 1 d . . . . .
H14 H 0.384801 0.823649 0.779890 0.058 Uiso 1 1 calc R U . . .
C15 C 0.28520(18) 0.8525(2) 0.75258(13) 0.0606(8) Uani 1 1 d . . . . .
H15 H 0.298978 0.870568 0.718622 0.073 Uiso 1 1 calc R U . . .
C16 C 0.21438(18) 0.8538(2) 0.76564(14) 0.0637(9) Uani 1 1 d . . . . .
H16 H 0.178864 0.871451 0.740522 0.076 Uiso 1 1 calc R U . . .
C17 C 0.19549(15) 0.8295(2) 0.81506(14) 0.0578(9) Uani 1 1 d . . . . .
H17 H 0.146767 0.830973 0.824313 0.069 Uiso 1 1 calc R U . . .
C18 C 0.24752(14) 0.80272(19) 0.85178(12) 0.0456(7) Uani 1 1 d . . . . .
H18 H 0.233270 0.787542 0.885982 0.055 Uiso 1 1 calc R U . . .
C19 C 0.36754(13) 0.71163(18) 0.95834(10) 0.0366(6) Uani 1 1 d . . . . .
C20 C 0.30176(14) 0.66790(19) 0.97042(10) 0.0405(6) Uani 1 1 d . . . . .
H20 H 0.269822 0.650299 0.942885 0.049 Uiso 1 1 calc R U . . .
C21 C 0.28105(15) 0.6491(2) 1.02086(11) 0.0468(7) Uani 1 1 d . . . . .
H21 H 0.236217 0.618087 1.027198 0.056 Uiso 1 1 calc R U . . .
C22 C 0.32573(16) 0.6754(2) 1.06165(11) 0.0495(7) Uani 1 1 d . . . . .
H22 H 0.311732 0.663497 1.096232 0.059 Uiso 1 1 calc R U . . .
C23 C 0.39096(16) 0.7193(2) 1.05178(11) 0.0478(7) Uani 1 1 d . . . . .
H23 H 0.422045 0.738103 1.079623 0.057 Uiso 1 1 calc R U . . .
C24 C 0.41117(14) 0.73601(19) 1.00110(10) 0.0409(6) Uani 1 1 d . . . . .
H24 H 0.456659 0.765304 0.995181 0.049 Uiso 1 1 calc R U . . .
C25 C 0.97478(14) 0.8115(2) 0.90357(10) 0.0408(6) Uani 1 1 d . . . . .
C26 C 0.98365(13) 0.8650(2) 0.95002(10) 0.0401(6) Uani 1 1 d . . . . .
H26 H 0.952714 0.921052 0.956682 0.048 Uiso 1 1 calc R U . . .
C27 C 1.03525(14) 0.8403(2) 0.98684(11) 0.0488(7) Uani 1 1 d . . . . .
H27 H 1.038738 0.878879 1.017984 0.059 Uiso 1 1 calc R U . . .
C28 C 1.08166(15) 0.7600(2) 0.97857(11) 0.0509(7) Uani 1 1 d . . . . .
H28 H 1.117104 0.742906 1.003834 0.061 Uiso 1 1 calc R U . . .
C29 C 1.07594(16) 0.7051(2) 0.93326(12) 0.0561(8) Uani 1 1 d . . . . .
H29 H 1.107807 0.650062 0.926762 0.067 Uiso 1 1 calc R U . . .
C30 C 1.02333(16) 0.7306(2) 0.89706(11) 0.0549(8) Uani 1 1 d . . . . .
H30 H 1.019977 0.691203 0.866188 0.066 Uiso 1 1 calc R U . . .
C31 C 0.86234(14) 0.9920(2) 0.86571(9) 0.0399(6) Uani 1 1 d . . . . .
C32 C 0.91148(14) 1.0692(2) 0.87893(10) 0.0424(6) Uani 1 1 d . . . . .
H32 H 0.959873 1.050170 0.884547 0.051 Uiso 1 1 calc R U . . .
C33 C 0.89330(15) 1.1714(2) 0.88421(10) 0.0443(6) Uani 1 1 d . . . . .
H33 H 0.928591 1.220496 0.893899 0.053 Uiso 1 1 calc R U . . .
C34 C 0.82410(15) 1.2021(2) 0.87543(11) 0.0487(7) Uani 1 1 d . . . . .
H34 H 0.811377 1.272523 0.878466 0.058 Uiso 1 1 calc R U . . .
C35 C 0.77341(16) 1.1299(2) 0.86220(12) 0.0548(7) Uani 1 1 d . . . . .
H35 H 0.725436 1.150236 0.855799 0.066 Uiso 1 1 calc R U . . .
C36 C 0.79259(15) 1.0271(2) 0.85823(11) 0.0499(7) Uani 1 1 d . . . . .
H36 H 0.756472 0.978302 0.850014 0.060 Uiso 1 1 calc R U . . .
C37 C 0.94752(13) 0.8694(2) 0.78160(9) 0.0377(6) Uani 1 1 d . . . . .
C38 C 0.93552(14) 0.9565(2) 0.75107(10) 0.0438(6) Uani 1 1 d . . . . .
H38 H 0.901879 1.006091 0.762110 0.053 Uiso 1 1 calc R U . . .
C39 C 0.97112(16) 0.9736(2) 0.70489(11) 0.0524(7) Uani 1 1 d . . . . .
H39 H 0.961578 1.033835 0.685135 0.063 Uiso 1 1 calc R U . . .
C40 C 1.02037(15) 0.9024(3) 0.68807(11) 0.0575(8) Uani 1 1 d . . . . .
H40 H 1.045012 0.913766 0.656849 0.069 Uiso 1 1 calc R U . . .
C41 C 1.03346(14) 0.8153(3) 0.71662(11) 0.0530(7) Uani 1 1 d . . . . .
H41 H 1.066760 0.765657 0.705112 0.064 Uiso 1 1 calc R U . . .
C42 C 0.99795(13) 0.8002(2) 0.76213(10) 0.0449(7) Uani 1 1 d . . . . .
H42 H 1.008106 0.739640 0.781445 0.054 Uiso 1 1 calc R U . . .
C43 C 0.82505(15) 0.7395(2) 0.84782(10) 0.0433(6) Uani 1 1 d . . . . .
C44 C 0.83916(18) 0.6402(2) 0.86676(11) 0.0551(8) Uani 1 1 d . . . . .
H44 H 0.884747 0.626421 0.881779 0.066 Uiso 1 1 calc R U . . .
C45 C 0.7894(2) 0.5612(2) 0.86447(12) 0.0671(9) Uani 1 1 d . . . . .
H45 H 0.801534 0.495050 0.877433 0.081 Uiso 1 1 calc R U . . .
C46 C 0.7226(2) 0.5784(3) 0.84358(13) 0.0659(9) Uani 1 1 d . . . . .
H46 H 0.688324 0.524681 0.842523 0.079 Uiso 1 1 calc R U . . .
C47 C 0.70595(17) 0.6739(3) 0.82424(12) 0.0593(8) Uani 1 1 d . . . . .
H47 H 0.660069 0.686548 0.809443 0.071 Uiso 1 1 calc R U . . .
C48 C 0.75649(15) 0.7520(2) 0.82641(11) 0.0508(7) Uani 1 1 d . . . . .
H48 H 0.743845 0.817317 0.812618 0.061 Uiso 1 1 calc R U . . .
C49 C 0.70361(13) 0.52350(18) 0.54916(10) 0.0368(6) Uani 1 1 d . . . . .
H49A H 0.654702 0.551119 0.544864 0.044 Uiso 1 1 calc R U . . .
H49B H 0.706847 0.485068 0.582159 0.044 Uiso 1 1 calc R U . . .
C50 C 0.72155(15) 0.4552(2) 0.50476(11) 0.0486(7) Uani 1 1 d . . . . .
H50A H 0.696635 0.477486 0.472590 0.058 Uiso 1 1 calc R U . A 1
H50B H 0.709039 0.382724 0.512014 0.058 Uiso 1 1 calc R U . A 1
C51 C 0.80054(17) 0.4686(2) 0.50091(13) 0.0424(8) Uani 0.894(6) 1 d . . P B 1
H51A H 0.817445 0.448620 0.466315 0.051 Uiso 0.894(6) 1 calc R U P B 1
H51B H 0.826435 0.427994 0.527644 0.051 Uiso 0.894(6) 1 calc R U P B 1
C51A C 0.7734(15) 0.502(2) 0.4764(11) 0.0424(8) Uani 0.106(6) 1 d . . P B 2
H51C H 0.751805 0.535285 0.445356 0.051 Uiso 0.106(6) 1 calc R U P B 2
H51D H 0.808720 0.451029 0.465032 0.051 Uiso 0.106(6) 1 calc R U P B 2
C52 C 0.80905(13) 0.5819(2) 0.51002(9) 0.0378(6) Uani 1 1 d . . . . .
H52A H 0.857695 0.597935 0.523132 0.045 Uiso 1 1 calc R U . B 1
H52B H 0.799994 0.620976 0.477704 0.045 Uiso 1 1 calc R U . B 1
C53 C 0.83677(15) 0.8527(2) 0.50490(11) 0.0558(8) Uani 1 1 d . . . . .
H53A H 0.795209 0.899369 0.502057 0.067 Uiso 1 1 calc R U . . .
H53B H 0.832851 0.800577 0.477093 0.067 Uiso 1 1 calc R U . . .
C54 C 0.90365(18) 0.9115(3) 0.50030(12) 0.0706(10) Uani 1 1 d . . . . .
H54A H 0.893127 0.985230 0.494524 0.085 Uiso 1 1 calc R U . . .
H54B H 0.931279 0.885681 0.470769 0.085 Uiso 1 1 calc R U . . .
C55 C 0.94527(14) 0.8974(2) 0.54983(11) 0.0464(7) Uani 1 1 d . . . . .
H55A H 0.939708 0.957551 0.572883 0.056 Uiso 1 1 calc R U . . .
H55B H 0.996532 0.887136 0.543145 0.056 Uiso 1 1 calc R U . . .
C56 C 0.91299(12) 0.8026(2) 0.57301(10) 0.0409(6) Uani 1 1 d . . . . .
H56A H 0.937686 0.739971 0.560965 0.049 Uiso 1 1 calc R U . . .
H56B H 0.916140 0.805129 0.611236 0.049 Uiso 1 1 calc R U . . .
C57 C 0.86435(13) 0.57737(19) 0.63928(9) 0.0367(6) Uani 1 1 d . . . . .
H57A H 0.893919 0.583218 0.608145 0.044 Uiso 1 1 calc R U . . .
H57B H 0.831834 0.517913 0.634923 0.044 Uiso 1 1 calc R U . . .
C58 C 0.91086(13) 0.5645(2) 0.68726(9) 0.0390(6) Uani 1 1 d . . . . .
H58A H 0.918668 0.490969 0.695437 0.047 Uiso 1 1 calc R U . . .
H58B H 0.957569 0.598687 0.683231 0.047 Uiso 1 1 calc R U . . .
C59 C 0.86765(13) 0.61660(19) 0.72833(10) 0.0394(6) Uani 1 1 d . . . . .
H59A H 0.828187 0.572155 0.739864 0.047 Uiso 1 1 calc R U . . .
H59B H 0.897741 0.636185 0.758609 0.047 Uiso 1 1 calc R U . . .
C60 C 0.84017(13) 0.70961(19) 0.69987(9) 0.0352(5) Uani 1 1 d . . . . .
H60A H 0.796838 0.736919 0.716223 0.042 Uiso 1 1 calc R U . . .
H60B H 0.876730 0.764454 0.699243 0.042 Uiso 1 1 calc R U . . .
C61 C 0.79366(13) 0.95925(18) 0.63715(10) 0.0384(6) Uani 1 1 d . . . . .
H61A H 0.791613 0.988474 0.601813 0.046 Uiso 1 1 calc R U . . .
H61B H 0.843409 0.938829 0.645385 0.046 Uiso 1 1 calc R U . . .
C62 C 0.76764(15) 1.03667(19) 0.67601(11) 0.0451(6) Uani 1 1 d . . . . .
H62A H 0.731276 1.082935 0.660404 0.054 Uiso 1 1 calc R U . . .
H62B H 0.807461 1.078457 0.690318 0.054 Uiso 1 1 calc R U . . .
C63 C 0.73583(14) 0.96872(19) 0.71713(10) 0.0422(6) Uani 1 1 d . . . . .
H63A H 0.773236 0.937986 0.739791 0.051 Uiso 1 1 calc R U . . .
H63B H 0.701752 1.007169 0.738560 0.051 Uiso 1 1 calc R U . . .
C64 C 0.69865(13) 0.88827(19) 0.68455(9) 0.0373(6) Uani 1 1 d . . . . .
H64A H 0.692067 0.824093 0.704496 0.045 Uiso 1 1 calc R U . . .
H64B H 0.651449 0.913164 0.672245 0.045 Uiso 1 1 calc R U . . .
C65 C 0.67440(13) 0.59917(18) 0.67814(9) 0.0347(5) Uani 1 1 d . . . . .
H65A H 0.699653 0.629864 0.708343 0.042 Uiso 1 1 calc R U . . .
H65B H 0.701141 0.537816 0.666784 0.042 Uiso 1 1 calc R U . . .
C66 C 0.59918(13) 0.5704(2) 0.69172(10) 0.0419(6) Uani 1 1 d . . . . .
H66A H 0.595601 0.554074 0.728961 0.050 Uiso 1 1 calc R U . . .
H66B H 0.582217 0.510766 0.671144 0.050 Uiso 1 1 calc R U . . .
C67 C 0.55743(13) 0.6667(2) 0.67797(10) 0.0444(6) Uani 1 1 d . . . . .
H67A H 0.506340 0.651098 0.671791 0.053 Uiso 1 1 calc R U . . .
H67B H 0.562089 0.719312 0.705479 0.053 Uiso 1 1 calc R U . . .
C68 C 0.59260(12) 0.7012(2) 0.62901(10) 0.0382(6) Uani 1 1 d . . . . .
H68A H 0.571580 0.665362 0.598578 0.046 Uiso 1 1 calc R U . . .
H68B H 0.586949 0.776285 0.624109 0.046 Uiso 1 1 calc R U . . .
C69 C 0.65271(14) 0.90788(19) 0.54402(10) 0.0404(6) Uani 1 1 d . . . . .
H69A H 0.691390 0.958291 0.538645 0.049 Uiso 1 1 calc R U . . .
H69B H 0.631585 0.920687 0.578195 0.049 Uiso 1 1 calc R U . . .
C70 C 0.59664(14) 0.9163(2) 0.50150(10) 0.0445(6) Uani 1 1 d . . . . .
H70A H 0.549284 0.894923 0.513840 0.053 Uiso 1 1 calc R U . . .
H70B H 0.593462 0.987346 0.487912 0.053 Uiso 1 1 calc R U . . .
C71 C 0.62361(15) 0.8431(2) 0.46119(10) 0.0494(7) Uani 1 1 d . . . . .
H71A H 0.584533 0.819903 0.437745 0.059 Uiso 1 1 calc R U . . .
H71B H 0.661407 0.875335 0.440486 0.059 Uiso 1 1 calc R U . . .
C72 C 0.65257(14) 0.7558(2) 0.49306(10) 0.0434(6) Uani 1 1 d . . . . .
H72A H 0.614517 0.705507 0.500548 0.052 Uiso 1 1 calc R U . . .
H72B H 0.691164 0.720028 0.474681 0.052 Uiso 1 1 calc R U . . .

loop_
_atom_site_aniso_label
_atom_site_aniso_U_11
_atom_site_aniso_U_22
_atom_site_aniso_U_33
_atom_site_aniso_U_23
_atom_site_aniso_U_13
_atom_site_aniso_U_12
Al1 0.0298(3) 0.0285(4) 0.0423(4) 0.0004(3) -0.0043(3) -0.0007(3)
Al2 0.0412(4) 0.0383(4) 0.0379(4) -0.0052(3) -0.0006(3) 0.0000(3)
Mg1 0.0251(4) 0.0261(4) 0.0324(4) -0.0001(3) -0.0012(3) -0.0003(3)
O1 0.0291(8) 0.0290(9) 0.0373(9) -0.0044(7) 0.0036(7) -0.0019(7)
O2 0.0285(8) 0.0361(9) 0.0394(9) 0.0052(7) 0.0010(7) -0.0044(7)
O3 0.0283(8) 0.0284(9) 0.0334(8) -0.0011(7) -0.0048(6) 0.0028(7)
O4 0.0306(8) 0.0274(9) 0.0384(9) -0.0023(7) -0.0009(7) -0.0011(7)
O5 0.0247(8) 0.0297(9) 0.0364(9) 0.0025(7) 0.0018(6) -0.0012(7)
O6 0.0325(8) 0.0283(9) 0.0367(9) -0.0001(7) -0.0065(7) 0.0015(7)
C1 0.0319(12) 0.0306(13) 0.0437(14) 0.0038(11) -0.0097(10) 0.0014(10)
C2 0.0344(13) 0.0366(14) 0.0448(15) 0.0028(11) -0.0083(11) 0.0015(11)
C3 0.0515(17) 0.0381(15) 0.0526(17) 0.0030(13) -0.0155(14) -0.0051(13)
C4 0.0440(16) 0.0521(18) 0.066(2) 0.0109(15) -0.0139(14) -0.0168(14)
C5 0.0371(15) 0.066(2) 0.0614(19) 0.0091(16) 0.0014(13) -0.0091(14)
C6 0.0403(14) 0.0449(16) 0.0472(15) 0.0001(12) -0.0038(12) -0.0010(12)
C7 0.0291(12) 0.0280(13) 0.0450(14) 0.0010(10) 0.0002(10) -0.0041(10)
C8 0.0374(14) 0.0379(15) 0.0537(16) 0.0025(12) -0.0029(12) -0.0015(12)
C9 0.0406(15) 0.0396(17) 0.090(2) 0.0093(16) 0.0028(15) 0.0080(13)
C10 0.0494(17) 0.0335(16) 0.100(3) -0.0111(17) 0.0309(17) -0.0036(14)
C11 0.0539(17) 0.0481(18) 0.0577(18) -0.0129(15) 0.0226(15) -0.0190(15)
C12 0.0441(14) 0.0414(15) 0.0404(14) 0.0007(12) 0.0037(11) -0.0080(12)
C13 0.0366(13) 0.0232(12) 0.0516(16) 0.0018(11) -0.0100(11) -0.0011(10)
C14 0.0458(15) 0.0365(15) 0.0618(18) 0.0055(13) -0.0109(13) -0.0006(12)
C15 0.073(2) 0.0467(18) 0.062(2) 0.0083(15) -0.0205(16) 0.0047(16)
C16 0.065(2) 0.0383(17) 0.086(3) -0.0023(16) -0.0401(19) 0.0069(15)
C17 0.0380(15) 0.0324(16) 0.102(3) -0.0083(16) -0.0240(16) 0.0033(12)
C18 0.0376(14) 0.0280(14) 0.0708(19) -0.0046(12) -0.0089(13) 0.0022(11)
C19 0.0387(13) 0.0255(13) 0.0456(15) -0.0003(10) -0.0005(11) 0.0050(11)
C20 0.0400(14) 0.0298(13) 0.0517(16) -0.0028(11) -0.0012(12) 0.0014(11)
C21 0.0481(16) 0.0345(15) 0.0582(18) 0.0033(13) 0.0124(13) 0.0029(12)
C22 0.0667(19) 0.0378(16) 0.0441(16) 0.0025(12) 0.0067(14) 0.0085(14)
C23 0.0590(18) 0.0364(15) 0.0475(16) 0.0027(12) -0.0100(13) 0.0069(13)
C24 0.0403(14) 0.0300(14) 0.0524(16) 0.0050(12) -0.0040(12) 0.0037(11)
C25 0.0438(15) 0.0400(15) 0.0385(14) 0.0005(11) -0.0003(11) -0.0004(12)
C26 0.0386(13) 0.0383(15) 0.0434(15) -0.0020(11) 0.0027(11) -0.0027(12)
C27 0.0481(16) 0.0515(18) 0.0466(16) -0.0048(13) -0.0042(13) -0.0088(14)
C28 0.0441(15) 0.0505(18) 0.0578(18) 0.0080(14) -0.0083(13) -0.0029(14)
C29 0.0578(18) 0.0480(18) 0.0624(19) 0.0040(15) 0.0009(15) 0.0115(15)
C30 0.070(2) 0.0495(18) 0.0452(16) -0.0067(13) -0.0049(14) 0.0115(15)
C31 0.0424(14) 0.0412(15) 0.0362(14) -0.0036(11) 0.0034(11) 0.0003(12)
C32 0.0408(14) 0.0450(16) 0.0415(15) 0.0011(12) 0.0057(11) -0.0017(12)
C33 0.0473(15) 0.0420(16) 0.0438(15) 0.0008(12) 0.0048(12) -0.0112(13)
C34 0.0542(17) 0.0363(15) 0.0557(17) 0.0020(13) 0.0086(14) 0.0020(13)
C35 0.0444(16) 0.0486(18) 0.071(2) -0.0004(15) -0.0020(14) 0.0047(14)
C36 0.0454(16) 0.0434(17) 0.0605(18) -0.0094(14) -0.0070(13) -0.0020(13)
C37 0.0324(12) 0.0430(15) 0.0376(14) -0.0063(11) -0.0047(10) -0.0080(11)
C38 0.0416(14) 0.0475(16) 0.0423(15) -0.0061(12) -0.0048(12) -0.0107(12)
C39 0.0549(18) 0.0549(18) 0.0469(17) 0.0032(14) -0.0129(14) -0.0198(15)
C40 0.0421(15) 0.087(2) 0.0439(17) -0.0084(16) 0.0056(13) -0.0236(17)
C41 0.0365(14) 0.074(2) 0.0483(17) -0.0100(16) -0.0006(12) -0.0044(14)
C42 0.0363(14) 0.0545(17) 0.0438(15) -0.0114(13) -0.0054(11) -0.0069(13)
C43 0.0523(16) 0.0425(16) 0.0354(14) -0.0061(12) 0.0067(12) -0.0029(13)
C44 0.071(2) 0.0500(18) 0.0444(16) -0.0031(13) 0.0006(14) -0.0034(16)
C45 0.102(3) 0.0437(19) 0.056(2) -0.0031(15) 0.0108(19) -0.0142(19)
C46 0.079(2) 0.056(2) 0.064(2) -0.0194(17) 0.0239(18) -0.0257(18)
C47 0.0522(18) 0.061(2) 0.066(2) -0.0217(16) 0.0146(15) -0.0149(16)
C48 0.0479(16) 0.0471(17) 0.0575(17) -0.0091(14) 0.0069(13) -0.0056(14)
C49 0.0345(13) 0.0289(13) 0.0471(15) -0.0032(11) 0.0021(11) -0.0070(11)
C50 0.0562(17) 0.0409(16) 0.0490(16) -0.0106(12) 0.0089(13) -0.0116(13)
C51 0.0484(18) 0.0415(18) 0.0374(18) -0.0037(14) 0.0042(14) 0.0105(14)
C51A 0.0484(18) 0.0415(18) 0.0374(18) -0.0037(14) 0.0042(14) 0.0105(14)
C52 0.0326(12) 0.0437(15) 0.0371(14) -0.0061(11) 0.0055(10) -0.0003(11)
C53 0.0476(16) 0.068(2) 0.0511(17) 0.0248(15) -0.0025(13) -0.0144(15)
C54 0.077(2) 0.082(2) 0.0530(19) 0.0120(17) 0.0003(16) -0.041(2)
C55 0.0355(14) 0.0447(16) 0.0592(18) -0.0022(13) 0.0058(12) -0.0101(12)
C56 0.0263(12) 0.0426(15) 0.0540(16) 0.0017(12) 0.0005(11) -0.0047(11)
C57 0.0374(13) 0.0315(13) 0.0409(14) -0.0019(11) -0.0031(11) 0.0065(11)
C58 0.0314(12) 0.0382(14) 0.0471(15) 0.0011(12) -0.0057(11) 0.0040(11)
C59 0.0377(13) 0.0392(15) 0.0411(14) 0.0015(11) -0.0057(11) -0.0004(12)
C60 0.0352(13) 0.0352(14) 0.0352(13) -0.0025(10) -0.0043(10) -0.0011(11)
C61 0.0378(13) 0.0287(13) 0.0484(15) 0.0017(11) -0.0060(11) -0.0067(11)
C62 0.0501(16) 0.0273(14) 0.0575(17) -0.0046(12) -0.0088(13) 0.0005(12)
C63 0.0421(14) 0.0362(14) 0.0482(15) -0.0101(12) -0.0050(12) 0.0042(12)
C64 0.0350(13) 0.0356(14) 0.0413(14) -0.0048(11) 0.0027(11) 0.0043(11)
C65 0.0367(13) 0.0314(13) 0.0360(13) 0.0039(10) 0.0027(10) -0.0017(11)
C66 0.0392(14) 0.0417(15) 0.0450(15) 0.0020(12) 0.0058(11) -0.0081(12)
C67 0.0332(13) 0.0480(16) 0.0522(16) -0.0004(13) 0.0076(12) -0.0024(12)
C68 0.0259(12) 0.0376(14) 0.0511(15) 0.0004(12) 0.0005(11) 0.0014(11)
C69 0.0425(14) 0.0291(13) 0.0493(15) 0.0033(11) -0.0122(12) 0.0021(11)
C70 0.0433(15) 0.0375(15) 0.0520(16) 0.0047(12) -0.0136(12) 0.0023(12)
C71 0.0536(17) 0.0532(18) 0.0410(15) 0.0019(13) -0.0090(12) 0.0081(14)
C72 0.0454(15) 0.0428(16) 0.0414(14) -0.0065(12) -0.0125(12) 0.0056(12)

loop_
_atom_type_symbol
_atom_type_description
_atom_type_scat_dispersion_real
_atom_type_scat_dispersion_imag
_atom_type_scat_source
Al Al 0.2130 0.2455 'International Tables Vol C Tables 4.2.6.8 and 6.1.1.4'
Mg Mg 0.1719 0.1771 'International Tables Vol C Tables 4.2.6.8 and 6.1.1.4'
O O 0.0492 0.0322 'International Tables Vol C Tables 4.2.6.8 and 6.1.1.4'
C C 0.0181 0.0091 'International Tables Vol C Tables 4.2.6.8 and 6.1.1.4'
H H 0.0000 0.0000 'International Tables Vol C Tables 4.2.6.8 and 6.1.1.4'

loop_
_geom_angle_atom_site_label_1
_geom_angle_atom_site_label_2
_geom_angle_atom_site_label_3
_geom_angle
_geom_angle_site_symmetry_1
_geom_angle_site_symmetry_3
_geom_angle_publ_flag
C13 Al1 C1 109.86(10) . . ?
C13 Al1 C7 108.37(10) . . ?
C1 Al1 C7 106.70(10) . . ?
C13 Al1 C19 113.11(11) . . ?
C1 Al1 C19 108.36(10) . . ?
C7 Al1 C19 110.26(10) . . ?
C31 Al2 C37 103.29(11) . . ?
C31 Al2 C25 109.63(11) . . ?
C37 Al2 C25 108.59(11) . . ?
C31 Al2 C43 114.42(11) . . ?
C37 Al2 C43 112.39(10) . . ?
C25 Al2 C43 108.34(11) . . ?
O3 Mg1 O1 90.45(7) . . ?
O3 Mg1 O5 89.64(6) . . ?
O1 Mg1 O5 90.28(6) . . ?
O3 Mg1 O6 179.04(7) . . ?
O1 Mg1 O6 88.67(7) . . ?
O5 Mg1 O6 90.76(6) . . ?
O3 Mg1 O4 90.58(6) . . ?
O1 Mg1 O4 178.89(7) . . ?
O5 Mg1 O4 89.31(6) . . ?
O6 Mg1 O4 90.30(6) . . ?
O3 Mg1 O2 89.12(6) . . ?
O1 Mg1 O2 90.69(7) . . ?
O5 Mg1 O2 178.44(7) . . ?
O6 Mg1 O2 90.50(7) . . ?
O4 Mg1 O2 89.75(7) . . ?
C52 O1 C49 107.90(17) . . ?
C52 O1 Mg1 127.43(13) . . ?
C49 O1 Mg1 124.66(13) . . ?
C53 O2 C56 107.15(18) . . ?
C53 O2 Mg1 127.10(14) . . ?
C56 O2 Mg1 125.72(14) . . ?
C57 O3 C60 108.18(16) . . ?
C57 O3 Mg1 125.85(13) . . ?
C60 O3 Mg1 125.90(13) . . ?
C61 O4 C64 108.24(17) . . ?
C61 O4 Mg1 124.59(14) . . ?
C64 O4 Mg1 126.98(13) . . ?
C68 O5 C65 108.65(16) . . ?
C68 O5 Mg1 125.46(13) . . ?
C65 O5 Mg1 125.82(13) . . ?
C69 O6 C72 108.46(17) . . ?
C69 O6 Mg1 124.14(13) . . ?
C72 O6 Mg1 127.28(14) . . ?
C2 C1 C6 114.8(2) . . ?
C2 C1 Al1 123.64(19) . . ?
C6 C1 Al1 121.45(19) . . ?
C3 C2 C1 123.4(3) . . ?
C3 C2 H2 118.3 . . ?
C1 C2 H2 118.3 . . ?
C4 C3 C2 119.4(3) . . ?
C4 C3 H3 120.3 . . ?
C2 C3 H3 120.3 . . ?
C3 C4 C5 119.7(3) . . ?
C3 C4 H4 120.1 . . ?
C5 C4 H4 120.1 . . ?
C4 C5 C6 120.0(3) . . ?
C4 C5 H5 120.0 . . ?
C6 C5 H5 120.0 . . ?
C5 C6 C1 122.7(3) . . ?
C5 C6 H6 118.7 . . ?
C1 C6 H6 118.7 . . ?
C8 C7 C12 114.8(2) . . ?
C8 C7 Al1 119.63(19) . . ?
C12 C7 Al1 125.36(19) . . ?
C9 C8 C7 123.0(3) . . ?
C9 C8 H8 118.5 . . ?
C7 C8 H8 118.5 . . ?
C10 C9 C8 119.9(3) . . ?
C10 C9 H9 120.1 . . ?
C8 C9 H9 120.1 . . ?
C11 C10 C9 119.4(3) . . ?
C11 C10 H10 120.3 . . ?
C9 C10 H10 120.3 . . ?
C10 C11 C12 120.0(3) . . ?
C10 C11 H11 120.0 . . ?
C12 C11 H11 120.0 . . ?
C11 C12 C7 122.8(3) . . ?
C11 C12 H12 118.6 . . ?
C7 C12 H12 118.6 . . ?
C18 C13 C14 114.8(2) . . ?
C18 C13 Al1 127.0(2) . . ?
C14 C13 Al1 117.86(19) . . ?
C15 C14 C13 123.4(3) . . ?
C15 C14 H14 118.3 . . ?
C13 C14 H14 118.3 . . ?
C16 C15 C14 119.3(3) . . ?
C16 C15 H15 120.3 . . ?
C14 C15 H15 120.3 . . ?
C17 C16 C15 119.6(3) . . ?
C17 C16 H16 120.2 . . ?
C15 C16 H16 120.2 . . ?
C16 C17 C18 120.2(3) . . ?
C16 C17 H17 119.9 . . ?
C18 C17 H17 119.9 . . ?
C17 C18 C13 122.6(3) . . ?
C17 C18 H18 118.7 . . ?
C13 C18 H18 118.7 . . ?
C24 C19 C20 114.9(2) . . ?
C24 C19 Al1 120.86(19) . . ?
C20 C19 Al1 124.24(19) . . ?
C21 C20 C19 123.0(3) . . ?
C21 C20 H20 118.5 . . ?
C19 C20 H20 118.5 . . ?
C22 C21 C20 119.8(3) . . ?
C22 C21 H21 120.1 . . ?
C20 C21 H21 120.1 . . ?
C21 C22 C23 119.4(3) . . ?
C21 C22 H22 120.3 . . ?
C23 C22 H22 120.3 . . ?
C22 C23 C24 119.9(3) . . ?
C22 C23 H23 120.0 . . ?
C24 C23 H23 120.0 . . ?
C23 C24 C19 123.0(3) . . ?
C23 C24 H24 118.5 . . ?
C19 C24 H24 118.5 . . ?
C26 C25 C30 114.2(2) . . ?
C26 C25 Al2 122.3(2) . . ?
C30 C25 Al2 123.5(2) . . ?
C27 C26 C25 123.2(3) . . ?
C27 C26 H26 118.4 . . ?
C25 C26 H26 118.4 . . ?
C28 C27 C26 120.3(3) . . ?
C28 C27 H27 119.8 . . ?
C26 C27 H27 119.8 . . ?
C29 C28 C27 119.1(3) . . ?
C29 C28 H28 120.5 . . ?
C27 C28 H28 120.5 . . ?
C28 C29 C30 119.6(3) . . ?
C28 C29 H29 120.2 . . ?
C30 C29 H29 120.2 . . ?
C29 C30 C25 123.6(3) . . ?
C29 C30 H30 118.2 . . ?
C25 C30 H30 118.2 . . ?
C36 C31 C32 114.2(2) . . ?
C36 C31 Al2 127.1(2) . . ?
C32 C31 Al2 118.11(19) . . ?
C33 C32 C31 123.5(3) . . ?
C33 C32 H32 118.3 . . ?
C31 C32 H32 118.3 . . ?
C34 C33 C32 119.9(3) . . ?
C34 C33 H33 120.1 . . ?
C32 C33 H33 120.1 . . ?
C33 C34 C35 119.4(3) . . ?
C33 C34 H34 120.3 . . ?
C35 C34 H34 120.3 . . ?
C34 C35 C36 119.8(3) . . ?
C34 C35 H35 120.1 . . ?
C36 C35 H35 120.1 . . ?
C35 C36 C31 123.3(3) . . ?
C35 C36 H36 118.4 . . ?
C31 C36 H36 118.4 . . ?
C38 C37 C42 114.7(2) . . ?
C38 C37 Al2 121.72(19) . . ?
C42 C37 Al2 123.4(2) . . ?
C37 C38 C39 122.5(3) . . ?
C37 C38 H38 118.7 . . ?
C39 C38 H38 118.7 . . ?
C40 C39 C38 119.7(3) . . ?
C40 C39 H39 120.2 . . ?
C38 C39 H39 120.2 . . ?
C41 C40 C39 119.8(3) . . ?
C41 C40 H40 120.1 . . ?
C39 C40 H40 120.1 . . ?
C40 C41 C42 119.5(3) . . ?
C40 C41 H41 120.2 . . ?
C42 C41 H41 120.2 . . ?
C41 C42 C37 123.7(3) . . ?
C41 C42 H42 118.1 . . ?
C37 C42 H42 118.1 . . ?
C48 C43 C44 114.2(3) . . ?
C48 C43 Al2 124.3(2) . . ?
C44 C43 Al2 121.5(2) . . ?
C45 C44 C43 122.9(3) . . ?
C45 C44 H44 118.6 . . ?
C43 C44 H44 118.6 . . ?
C46 C45 C44 120.3(3) . . ?
C46 C45 H45 119.8 . . ?
C44 C45 H45 119.8 . . ?
C47 C46 C45 119.4(3) . . ?
C47 C46 H46 120.3 . . ?
C45 C46 H46 120.3 . . ?
C46 C47 C48 119.7(3) . . ?
C46 C47 H47 120.2 . . ?
C48 C47 H47 120.2 . . ?
C47 C48 C43 123.6(3) . . ?
C47 C48 H48 118.2 . . ?
C43 C48 H48 118.2 . . ?
O1 C49 C50 105.79(19) . . ?
O1 C49 H49A 110.6 . . ?
C50 C49 H49A 110.6 . . ?
O1 C49 H49B 110.6 . . ?
C50 C49 H49B 110.6 . . ?
H49A C49 H49B 108.7 . . ?
C51A C50 C49 108.5(10) . . ?
C49 C50 C51 102.7(2) . . ?
C49 C50 H50A 111.2 . . ?
C51 C50 H50A 111.2 . . ?
C49 C50 H50B 111.2 . . ?
C51 C50 H50B 111.2 . . ?
H50A C50 H50B 109.1 . . ?
C50 C51 C52 101.9(2) . . ?
C50 C51 H51A 111.4 . . ?
C52 C51 H51A 111.4 . . ?
C50 C51 H51B 111.4 . . ?
C52 C51 H51B 111.4 . . ?
H51A C51 H51B 109.3 . . ?
C50 C51A C52 108.1(16) . . ?
C50 C51A H51C 110.1 . . ?
C52 C51A H51C 110.1 . . ?
C50 C51A H51D 110.1 . . ?
C52 C51A H51D 110.1 . . ?
H51C C51A H51D 108.4 . . ?
O1 C52 C51 104.7(2) . . ?
O1 C52 C51A 104.3(10) . . ?
O1 C52 H52A 110.8 . . ?
C51 C52 H52A 110.8 . . ?
O1 C52 H52B 110.8 . . ?
C51 C52 H52B 110.8 . . ?
H52A C52 H52B 108.9 . . ?
O2 C53 C54 107.1(2) . . ?
O2 C53 H53A 110.3 . . ?
C54 C53 H53A 110.3 . . ?
O2 C53 H53B 110.3 . . ?
C54 C53 H53B 110.3 . . ?
H53A C53 H53B 108.6 . . ?
C53 C54 C55 107.3(2) . . ?
C53 C54 H54A 110.2 . . ?
C55 C54 H54A 110.2 . . ?
C53 C54 H54B 110.2 . . ?
C55 C54 H54B 110.2 . . ?
H54A C54 H54B 108.5 . . ?
C54 C55 C56 103.5(2) . . ?
C54 C55 H55A 111.1 . . ?
C56 C55 H55A 111.1 . . ?
C54 C55 H55B 111.1 . . ?
C56 C55 H55B 111.1 . . ?
H55A C55 H55B 109.0 . . ?
O2 C56 C55 105.1(2) . . ?
O2 C56 H56A 110.7 . . ?
C55 C56 H56A 110.7 . . ?
O2 C56 H56B 110.7 . . ?
C55 C56 H56B 110.7 . . ?
H56A C56 H56B 108.8 . . ?
O3 C57 C58 105.61(18) . . ?
O3 C57 H57A 110.6 . . ?
C58 C57 H57A 110.6 . . ?
O3 C57 H57B 110.6 . . ?
C58 C57 H57B 110.6 . . ?
H57A C57 H57B 108.7 . . ?
C59 C58 C57 102.62(19) . . ?
C59 C58 H58A 111.2 . . ?
C57 C58 H58A 111.2 . . ?
C59 C58 H58B 111.2 . . ?
C57 C58 H58B 111.2 . . ?
H58A C58 H58B 109.2 . . ?
C60 C59 C58 101.5(2) . . ?
C60 C59 H59A 111.5 . . ?
C58 C59 H59A 111.5 . . ?
C60 C59 H59B 111.5 . . ?
C58 C59 H59B 111.5 . . ?
H59A C59 H59B 109.3 . . ?
O3 C60 C59 104.37(19) . . ?
O3 C60 H60A 110.9 . . ?
C59 C60 H60A 110.9 . . ?
O3 C60 H60B 110.9 . . ?
C59 C60 H60B 110.9 . . ?
H60A C60 H60B 108.9 . . ?
O4 C61 C62 105.8(2) . . ?
O4 C61 H61A 110.6 . . ?
C62 C61 H61A 110.6 . . ?
O4 C61 H61B 110.6 . . ?
C62 C61 H61B 110.6 . . ?
H61A C61 H61B 108.7 . . ?
C61 C62 C63 102.5(2) . . ?
C61 C62 H62A 111.3 . . ?
C63 C62 H62A 111.3 . . ?
C61 C62 H62B 111.3 . . ?
C63 C62 H62B 111.3 . . ?
H62A C62 H62B 109.2 . . ?
C64 C63 C62 101.4(2) . . ?
C64 C63 H63A 111.5 . . ?
C62 C63 H63A 111.5 . . ?
C64 C63 H63B 111.5 . . ?
C62 C63 H63B 111.5 . . ?
H63A C63 H63B 109.3 . . ?
O4 C64 C63 104.82(19) . . ?
O4 C64 H64A 110.8 . . ?
C63 C64 H64A 110.8 . . ?
O4 C64 H64B 110.8 . . ?
C63 C64 H64B 110.8 . . ?
H64A C64 H64B 108.9 . . ?
O5 C65 C66 105.70(19) . . ?
O5 C65 H65A 110.6 . . ?
C66 C65 H65A 110.6 . . ?
O5 C65 H65B 110.6 . . ?
C66 C65 H65B 110.6 . . ?
H65A C65 H65B 108.7 . . ?
C65 C66 C67 102.9(2) . . ?
C65 C66 H66A 111.2 . . ?
C67 C66 H66A 111.2 . . ?
C65 C66 H66B 111.2 . . ?
C67 C66 H66B 111.2 . . ?
H66A C66 H66B 109.1 . . ?
C68 C67 C66 102.1(2) . . ?
C68 C67 H67A 111.3 . . ?
C66 C67 H67A 111.3 . . ?
C68 C67 H67B 111.3 . . ?
C66 C67 H67B 111.3 . . ?
H67A C67 H67B 109.2 . . ?
O5 C68 C67 105.23(19) . . ?
O5 C68 H68A 110.7 . . ?
C67 C68 H68A 110.7 . . ?
O5 C68 H68B 110.7 . . ?
C67 C68 H68B 110.7 . . ?
H68A C68 H68B 108.8 . . ?
O6 C69 C70 105.55(19) . . ?
O6 C69 H69A 110.6 . . ?
C70 C69 H69A 110.6 . . ?
O6 C69 H69B 110.6 . . ?
C70 C69 H69B 110.6 . . ?
H69A C69 H69B 108.8 . . ?
C71 C70 C69 102.7(2) . . ?
C71 C70 H70A 111.2 . . ?
C69 C70 H70A 111.2 . . ?
C71 C70 H70B 111.2 . . ?
C69 C70 H70B 111.2 . . ?
H70A C70 H70B 109.1 . . ?
C72 C71 C70 102.8(2) . . ?
C72 C71 H71A 111.2 . . ?
C70 C71 H71A 111.2 . . ?
C72 C71 H71B 111.2 . . ?
C70 C71 H71B 111.2 . . ?
H71A C71 H71B 109.1 . . ?
O6 C72 C71 105.5(2) . . ?
O6 C72 H72A 110.6 . . ?
C71 C72 H72A 110.6 . . ?
O6 C72 H72B 110.6 . . ?
C71 C72 H72B 110.6 . . ?
H72A C72 H72B 108.8 . . ?

loop_
_geom_bond_atom_site_label_1
_geom_bond_atom_site_label_2
_geom_bond_distance
_geom_bond_site_symmetry_2
_geom_bond_publ_flag
Al1 C13 2.005(2) . ?
Al1 C1 2.011(2) . ?
Al1 C7 2.012(2) . ?
Al1 C19 2.017(3) . ?
Al2 C31 2.010(3) . ?
Al2 C37 2.015(3) . ?
Al2 C25 2.017(3) . ?
Al2 C43 2.017(3) . ?
Mg1 O3 2.0795(16) . ?
Mg1 O1 2.0814(17) . ?
Mg1 O5 2.0928(16) . ?
Mg1 O6 2.0991(16) . ?
Mg1 O4 2.1066(17) . ?
Mg1 O2 2.1217(17) . ?
O1 C52 1.461(3) . ?
O1 C49 1.465(3) . ?
O2 C53 1.452(3) . ?
O2 C56 1.457(3) . ?
O3 C57 1.463(3) . ?
O3 C60 1.471(3) . ?
O4 C61 1.461(3) . ?
O4 C64 1.465(3) . ?
O5 C68 1.460(3) . ?
O5 C65 1.468(3) . ?
O6 C69 1.464(3) . ?
O6 C72 1.466(3) . ?
C1 C2 1.397(3) . ?
C1 C6 1.397(3) . ?
C2 C3 1.390(4) . ?
C2 H2 0.9500 . ?
C3 C4 1.371(4) . ?
C3 H3 0.9500 . ?
C4 C5 1.378(4) . ?
C4 H4 0.9500 . ?
C5 C6 1.388(4) . ?
C5 H5 0.9500 . ?
C6 H6 0.9500 . ?
C7 C8 1.399(3) . ?
C7 C12 1.401(3) . ?
C8 C9 1.381(4) . ?
C8 H8 0.9500 . ?
C9 C10 1.380(4) . ?
C9 H9 0.9500 . ?
C10 C11 1.371(4) . ?
C10 H10 0.9500 . ?
C11 C12 1.385(4) . ?
C11 H11 0.9500 . ?
C12 H12 0.9500 . ?
C13 C18 1.398(3) . ?
C13 C14 1.398(4) . ?
C14 C15 1.389(4) . ?
C14 H14 0.9500 . ?
C15 C16 1.378(5) . ?
C15 H15 0.9500 . ?
C16 C17 1.370(5) . ?
C16 H16 0.9500 . ?
C17 C18 1.393(4) . ?
C17 H17 0.9500 . ?
C18 H18 0.9500 . ?
C19 C24 1.400(3) . ?
C19 C20 1.400(3) . ?
C20 C21 1.391(4) . ?
C20 H20 0.9500 . ?
C21 C22 1.378(4) . ?
C21 H21 0.9500 . ?
C22 C23 1.379(4) . ?
C22 H22 0.9500 . ?
C23 C24 1.389(4) . ?
C23 H23 0.9500 . ?
C24 H24 0.9500 . ?
C25 C26 1.395(3) . ?
C25 C30 1.404(4) . ?
C26 C27 1.383(4) . ?
C26 H26 0.9500 . ?
C27 C28 1.379(4) . ?
C27 H27 0.9500 . ?
C28 C29 1.375(4) . ?
C28 H28 0.9500 . ?
C29 C30 1.388(4) . ?
C29 H29 0.9500 . ?
C30 H30 0.9500 . ?
C31 C36 1.397(4) . ?
C31 C32 1.402(4) . ?
C32 C33 1.379(4) . ?
C32 H32 0.9500 . ?
C33 C34 1.374(4) . ?
C33 H33 0.9500 . ?
C34 C35 1.375(4) . ?
C34 H34 0.9500 . ?
C35 C36 1.388(4) . ?
C35 H35 0.9500 . ?
C36 H36 0.9500 . ?
C37 C38 1.397(4) . ?
C37 C42 1.407(4) . ?
C38 C39 1.398(4) . ?
C38 H38 0.9500 . ?
C39 C40 1.385(4) . ?
C39 H39 0.9500 . ?
C40 C41 1.372(4) . ?
C40 H40 0.9500 . ?
C41 C42 1.378(4) . ?
C41 H41 0.9500 . ?
C42 H42 0.9500 . ?
C43 C48 1.400(4) . ?
C43 C44 1.405(4) . ?
C44 C45 1.389(4) . ?
C44 H44 0.9500 . ?
C45 C46 1.373(5) . ?
C45 H45 0.9500 . ?
C46 C47 1.372(5) . ?
C46 H46 0.9500 . ?
C47 C48 1.390(4) . ?
C47 H47 0.9500 . ?
C48 H48 0.9500 . ?
C49 C50 1.495(3) . ?
C49 H49A 0.9900 . ?
C49 H49B 0.9900 . ?
C50 C51A 1.37(3) . ?
C50 C51 1.498(4) . ?
C50 H50A 0.9900 . ?
C50 H50B 0.9900 . ?
C51 C52 1.500(4) . ?
C51 H51A 0.9900 . ?
C51 H51B 0.9900 . ?
C51A C52 1.50(3) . ?
C51A H51C 0.9900 . ?
C51A H51D 0.9900 . ?
C52 H52A 0.9900 . ?
C52 H52B 0.9900 . ?
C53 C54 1.476(4) . ?
C53 H53A 0.9900 . ?
C53 H53B 0.9900 . ?
C54 C55 1.499(4) . ?
C54 H54A 0.9900 . ?
C54 H54B 0.9900 . ?
C55 C56 1.504(3) . ?
C55 H55A 0.9900 . ?
C55 H55B 0.9900 . ?
C56 H56A 0.9900 . ?
C56 H56B 0.9900 . ?
C57 C58 1.513(3) . ?
C57 H57A 0.9900 . ?
C57 H57B 0.9900 . ?
C58 C59 1.509(3) . ?
C58 H58A 0.9900 . ?
C58 H58B 0.9900 . ?
C59 C60 1.502(3) . ?
C59 H59A 0.9900 . ?
C59 H59B 0.9900 . ?
C60 H60A 0.9900 . ?
C60 H60B 0.9900 . ?
C61 C62 1.510(3) . ?
C61 H61A 0.9900 . ?
C61 H61B 0.9900 . ?
C62 C63 1.514(4) . ?
C62 H62A 0.9900 . ?
C62 H62B 0.9900 . ?
C63 C64 1.506(3) . ?
C63 H63A 0.9900 . ?
C63 H63B 0.9900 . ?
C64 H64A 0.9900 . ?
C64 H64B 0.9900 . ?
C65 C66 1.509(3) . ?
C65 H65A 0.9900 . ?
C65 H65B 0.9900 . ?
C66 C67 1.515(4) . ?
C66 H66A 0.9900 . ?
C66 H66B 0.9900 . ?
C67 C68 1.508(3) . ?
C67 H67A 0.9900 . ?
C67 H67B 0.9900 . ?
C68 H68A 0.9900 . ?
C68 H68B 0.9900 . ?
C69 C70 1.511(3) . ?
C69 H69A 0.9900 . ?
C69 H69B 0.9900 . ?
C70 C71 1.506(4) . ?
C70 H70A 0.9900 . ?
C70 H70B 0.9900 . ?
C71 C72 1.499(3) . ?
C71 H71A 0.9900 . ?
C71 H71B 0.9900 . ?
C72 H72A 0.9900 . ?
C72 H72B 0.9900 . ?

loop_
_geom_torsion_atom_site_label_1
_geom_torsion_atom_site_label_2
_geom_torsion_atom_site_label_3
_geom_torsion_atom_site_label_4
_geom_torsion
_geom_torsion_site_symmetry_1
_geom_torsion_site_symmetry_2
_geom_torsion_site_symmetry_3
_geom_torsion_site_symmetry_4
_geom_torsion_publ_flag
C6 C1 C2 C3 0.2(4) . . . . ?
Al1 C1 C2 C3 -176.72(19) . . . . ?
C1 C2 C3 C4 0.1(4) . . . . ?
C2 C3 C4 C5 -0.4(4) . . . . ?
C3 C4 C5 C6 0.4(4) . . . . ?
C4 C5 C6 C1 -0.1(4) . . . . ?
C2 C1 C6 C5 -0.2(4) . . . . ?
Al1 C1 C6 C5 176.8(2) . . . . ?
C12 C7 C8 C9 1.3(4) . . . . ?
Al1 C7 C8 C9 -174.1(2) . . . . ?
C7 C8 C9 C10 -1.1(4) . . . . ?
C8 C9 C10 C11 0.2(4) . . . . ?
C9 C10 C11 C12 0.4(4) . . . . ?
C10 C11 C12 C7 -0.2(4) . . . . ?
C8 C7 C12 C11 -0.6(4) . . . . ?
Al1 C7 C12 C11 174.45(19) . . . . ?
C18 C13 C14 C15 -1.5(4) . . . . ?
Al1 C13 C14 C15 172.8(2) . . . . ?
C13 C14 C15 C16 -0.2(4) . . . . ?
C14 C15 C16 C17 1.3(5) . . . . ?
C15 C16 C17 C18 -0.6(4) . . . . ?
C16 C17 C18 C13 -1.3(4) . . . . ?
C14 C13 C18 C17 2.2(4) . . . . ?
Al1 C13 C18 C17 -171.4(2) . . . . ?
C24 C19 C20 C21 -0.5(4) . . . . ?
Al1 C19 C20 C21 -178.77(19) . . . . ?
C19 C20 C21 C22 1.1(4) . . . . ?
C20 C21 C22 C23 -0.7(4) . . . . ?
C21 C22 C23 C24 -0.3(4) . . . . ?
C22 C23 C24 C19 1.0(4) . . . . ?
C20 C19 C24 C23 -0.6(4) . . . . ?
Al1 C19 C24 C23 177.77(19) . . . . ?
C30 C25 C26 C27 -0.5(4) . . . . ?
Al2 C25 C26 C27 -179.0(2) . . . . ?
C25 C26 C27 C28 0.5(4) . . . . ?
C26 C27 C28 C29 0.1(4) . . . . ?
C27 C28 C29 C30 -0.7(4) . . . . ?
C28 C29 C30 C25 0.7(5) . . . . ?
C26 C25 C30 C29 -0.1(4) . . . . ?
Al2 C25 C30 C29 178.4(2) . . . . ?
C36 C31 C32 C33 0.0(4) . . . . ?
Al2 C31 C32 C33 171.7(2) . . . . ?
C31 C32 C33 C34 -1.2(4) . . . . ?
C32 C33 C34 C35 1.0(4) . . . . ?
C33 C34 C35 C36 0.4(4) . . . . ?
C34 C35 C36 C31 -1.8(5) . . . . ?
C32 C31 C36 C35 1.5(4) . . . . ?
Al2 C31 C36 C35 -169.4(2) . . . . ?
C42 C37 C38 C39 -0.2(4) . . . . ?
Al2 C37 C38 C39 176.23(19) . . . . ?
C37 C38 C39 C40 0.0(4) . . . . ?
C38 C39 C40 C41 0.5(4) . . . . ?
C39 C40 C41 C42 -0.7(4) . . . . ?
C40 C41 C42 C37 0.5(4) . . . . ?
C38 C37 C42 C41 0.0(4) . . . . ?
Al2 C37 C42 C41 -176.4(2) . . . . ?
C48 C43 C44 C45 -0.1(4) . . . . ?
Al2 C43 C44 C45 -178.2(2) . . . . ?
C43 C44 C45 C46 -0.7(5) . . . . ?
C44 C45 C46 C47 1.0(5) . . . . ?
C45 C46 C47 C48 -0.5(5) . . . . ?
C46 C47 C48 C43 -0.3(4) . . . . ?
C44 C43 C48 C47 0.6(4) . . . . ?
Al2 C43 C48 C47 178.7(2) . . . . ?
C52 O1 C49 C50 -7.5(3) . . . . ?
Mg1 O1 C49 C50 171.59(16) . . . . ?
O1 C49 C50 C51A -7.8(15) . . . . ?
O1 C49 C50 C51 30.1(3) . . . . ?
C49 C50 C51 C52 -40.6(3) . . . . ?
C49 C50 C51A C52 20(2) . . . . ?
C49 O1 C52 C51 -18.2(3) . . . . ?
Mg1 O1 C52 C51 162.74(17) . . . . ?
C49 O1 C52 C51A 18.6(13) . . . . ?
Mg1 O1 C52 C51A -160.4(13) . . . . ?
C50 C51 C52 O1 36.5(3) . . . . ?
C50 C51A C52 O1 -24(2) . . . . ?
C56 O2 C53 C54 -18.3(3) . . . . ?
Mg1 O2 C53 C54 163.8(2) . . . . ?
O2 C53 C54 C55 -1.2(4) . . . . ?
C53 C54 C55 C56 19.3(3) . . . . ?
C53 O2 C56 C55 30.6(3) . . . . ?
Mg1 O2 C56 C55 -151.45(16) . . . . ?
C54 C55 C56 O2 -30.4(3) . . . . ?
C60 O3 C57 C58 -5.0(2) . . . . ?
Mg1 O3 C57 C58 177.76(14) . . . . ?
O3 C57 C58 C59 28.8(2) . . . . ?
C57 C58 C59 C60 -41.0(2) . . . . ?
C57 O3 C60 C59 -21.0(2) . . . . ?
Mg1 O3 C60 C59 156.23(14) . . . . ?
C58 C59 C60 O3 38.4(2) . . . . ?
C64 O4 C61 C62 -6.7(2) . . . . ?
Mg1 O4 C61 C62 178.01(15) . . . . ?
O4 C61 C62 C63 29.8(2) . . . . ?
C61 C62 C63 C64 -40.7(2) . . . . ?
C61 O4 C64 C63 -19.4(2) . . . . ?
Mg1 O4 C64 C63 155.78(15) . . . . ?
C62 C63 C64 O4 37.3(2) . . . . ?
C68 O5 C65 C66 7.6(2) . . . . ?
Mg1 O5 C65 C66 -175.17(15) . . . . ?
O5 C65 C66 C67 -29.0(2) . . . . ?
C65 C66 C67 C68 38.7(3) . . . . ?
C65 O5 C68 C67 17.1(2) . . . . ?
Mg1 O5 C68 C67 -160.12(15) . . . . ?
C66 C67 C68 O5 -34.6(2) . . . . ?
C72 O6 C69 C70 10.5(3) . . . . ?
Mg1 O6 C69 C70 -173.28(15) . . . . ?
O6 C69 C70 C71 -30.6(3) . . . . ?
C69 C70 C71 C72 38.6(3) . . . . ?
C69 O6 C72 C71 14.0(3) . . . . ?
Mg1 O6 C72 C71 -162.05(16) . . . . ?
C70 C71 C72 O6 -32.8(3) . . . . ?
